data_7022152
loop_
_publ_author_name
'Isaia, Francesco'
'Aragoni, M. Carla'
'Arca, Massimiliano'
'Caltagirone, Claudia'
'Demartin, Francesco'
'Garau, Alessandra'
'Lippolis, Vito'

_publ_section_title
;
 Gold oxidative dissolution by (thioamide)-I2 adducts.
;
_journal_issue 2
_journal_name_full 'Dalton transactions (Cambridge, England : 2003)'
_journal_page_first 492
_journal_page_last 498
_journal_paper_doi 10.1039/c2dt31855e
_journal_volume 42
_journal_year 2013
_chemical_formula_sum 'C16 H18 Au I7 N4 S2'
_chemical_formula_weight 1415.73
_chemical_name_systematic
;
?
;
_space_group_IT_number 14
_symmetry_cell_setting monoclinic
_symmetry_space_group_name_Hall '-P 2yn'
_symmetry_space_group_name_H-M 'P 1 21/n 1'
_atom_sites_solution_hydrogens geom
_atom_sites_solution_primary direct
_atom_sites_solution_secondary difmap
_audit_creation_method SHELXL-97
_cell_angle_alpha 90.00
_cell_angle_beta 107.360(10)
_cell_angle_gamma 90.00
_cell_formula_units_Z 2
_cell_length_a 12.7150(11)
_cell_length_b 9.2572(8)
_cell_length_c 13.6661(12)
_cell_measurement_reflns_used 1024
_cell_measurement_temperature 293(2)
_cell_measurement_theta_max 25.87
_cell_measurement_theta_min 2.61
_cell_volume 1535.3(2)
_computing_structure_refinement 'SHELXL-97 (Sheldrick, 1997)'
_diffrn_ambient_temperature 293(2)
_diffrn_measured_fraction_theta_full 1.000
_diffrn_measured_fraction_theta_max 1.000
_diffrn_measurement_device_type 'SMART CCD diffractometer'
_diffrn_measurement_method 'omega scan'
_diffrn_radiation_monochromator graphite
_diffrn_radiation_source 'fine-focus sealed tube'
_diffrn_radiation_type MoK\a
_diffrn_radiation_wavelength 0.71073
_diffrn_reflns_av_R_equivalents 0.0338
_diffrn_reflns_av_sigmaI/netI 0.0246
_diffrn_reflns_limit_h_max 14
_diffrn_reflns_limit_h_min -15
_diffrn_reflns_limit_k_max 11
_diffrn_reflns_limit_k_min 0
_diffrn_reflns_limit_l_max 16
_diffrn_reflns_limit_l_min 0
_diffrn_reflns_number 14539
_diffrn_reflns_theta_full 26.01
_diffrn_reflns_theta_max 26.01
_diffrn_reflns_theta_min 1.92
_exptl_absorpt_coefficient_mu 11.978
_exptl_absorpt_correction_T_max 1.000
_exptl_absorpt_correction_T_min 0.468
_exptl_absorpt_correction_type empirical
_exptl_absorpt_process_details sadabs
_exptl_crystal_colour brown
_exptl_crystal_density_diffrn 3.062
_exptl_crystal_density_method 'not measured'
_exptl_crystal_description prism
_exptl_crystal_F_000 1248
_exptl_crystal_size_max 0.21
_exptl_crystal_size_mid 0.13
_exptl_crystal_size_min 0.07
_refine_diff_density_max 2.492
_refine_diff_density_min -2.315
_refine_diff_density_rms 0.257
_refine_ls_extinction_method none
_refine_ls_goodness_of_fit_ref 1.044
_refine_ls_hydrogen_treatment mixed
_refine_ls_matrix_type full
_refine_ls_number_parameters 152
_refine_ls_number_reflns 3037
_refine_ls_number_restraints 0
_refine_ls_restrained_S_all 1.044
_refine_ls_R_factor_all 0.0482
_refine_ls_R_factor_gt 0.0385
_refine_ls_shift/su_max 0.001
_refine_ls_shift/su_mean 0.000
_refine_ls_structure_factor_coef Fsqd
_refine_ls_weighting_details 'calc w=1/[\s^2^(Fo^2^)+(0.0921P)^2^+0.0000P] where P=(Fo^2^+2Fc^2^)/3'
_refine_ls_weighting_scheme calc
_refine_ls_wR_factor_gt 0.1272
_refine_ls_wR_factor_ref 0.1315
_reflns_number_gt 2317
_reflns_number_total 3037
_reflns_threshold_expression >2sigma(I)
_cod_data_source_file c2dt31855e.txt
_cod_data_source_block compound2
_cod_original_sg_symbol_H-M P2(1)/n
_cod_database_code 7022152

loop_
_symmetry_equiv_pos_as_xyz
'x, y, z'
'x+1/2, -y+1/2, z+1/2'
'-x, -y, -z'
'-x-1/2, y-1/2, -z-1/2'

loop_
_atom_site_label
_atom_site_type_symbol
_atom_site_fract_x
_atom_site_fract_y
_atom_site_fract_z
_atom_site_U_iso_or_equiv
_atom_site_adp_type
_atom_site_occupancy
_atom_site_symmetry_multiplicity
_atom_site_calc_flag
_atom_site_refinement_flags
Au Au 0.0000 0.0000 0.0000 0.04278(17) Uani 1 2 d S
I1 I 0.71035(7) 0.52206(7) 0.96822(6) 0.0716(2) Uani 1 1 d .
I2 I 0.5000 0.5000 1.0000 0.0457(2) Uani 1 2 d S
I3 I -0.03751(7) -0.00573(6) 0.17904(5) 0.0668(2) Uani 1 1 d .
I4 I -0.00104(4) 0.28402(7) 0.00565(4) 0.0678(2) Uani 1 1 d .
S1 S 0.7087(2) 1.0481(3) 0.8280(2) 0.0730(7) Uani 1 1 d .
N1 N 0.6624(6) 0.9056(7) 0.9880(5) 0.0518(16) Uani 1 1 d .
N2 N 0.6732(6) 1.1414(7) 1.0002(5) 0.0544(17) Uani 1 1 d .
C1 C 0.6407(6) 0.9391(8) 1.0794(6) 0.0474(17) Uani 1 1 d .
C2 C 0.6475(6) 1.0892(8) 1.0873(6) 0.0509(18) Uani 1 1 d .
C3 C 0.6332(9) 1.1636(11) 1.1727(7) 0.071(3) Uani 1 1 d .
H3 H 0.6387 1.2635 1.1790 0.09(3) Uiso 1 1 calc R
C4 C 0.6103(8) 1.0769(13) 1.2461(7) 0.071(3) Uani 1 1 d .
H4 H 0.5992 1.1204 1.3036 0.12(4) Uiso 1 1 calc R
C5 C 0.6034(8) 0.9285(13) 1.2376(7) 0.070(3) Uani 1 1 d .
H5 H 0.5869 0.8752 1.2888 0.10(4) Uiso 1 1 calc R
C6 C 0.6206(9) 0.8563(11) 1.1539(7) 0.071(3) Uani 1 1 d .
H6 H 0.6184 0.7560 1.1494 0.06(2) Uiso 1 1 calc R
C7 C 0.6805(7) 1.0269(8) 0.9417(7) 0.0512(19) Uani 1 1 d .
C8 C 0.7028(7) 0.8644(10) 0.7832(6) 0.075(3) Uani 1 1 d .
H8A H 0.7067 0.8635 0.7141 0.112 Uiso 1 1 calc R
H8B H 0.6348 0.8210 0.7850 0.112 Uiso 1 1 calc R
H8C H 0.7636 0.8109 0.8265 0.112 Uiso 1 1 calc R
HN2 H 0.701(5) 1.227(8) 0.984(5) 0.038(18) Uiso 1 1 d .
HN1 H 0.676(5) 0.812(7) 0.963(4) 0.021(15) Uiso 1 1 d .

loop_
_atom_site_aniso_label
_atom_site_aniso_U_11
_atom_site_aniso_U_22
_atom_site_aniso_U_33
_atom_site_aniso_U_23
_atom_site_aniso_U_13
_atom_site_aniso_U_12
Au 0.0396(3) 0.0473(3) 0.0417(3) 0.00698(15) 0.01265(19) 0.00178(15)
I1 0.0859(5) 0.0515(4) 0.0746(5) 0.0016(3) 0.0199(4) -0.0019(3)
I2 0.0547(5) 0.0274(4) 0.0501(4) -0.0012(2) 0.0081(3) 0.0009(2)
I3 0.0833(5) 0.0724(5) 0.0542(4) 0.0101(2) 0.0349(3) 0.0059(3)
I4 0.0892(5) 0.0492(4) 0.0669(4) 0.0062(2) 0.0263(4) 0.0013(2)
S1 0.0974(19) 0.0657(14) 0.0700(15) 0.0077(12) 0.0463(14) -0.0044(14)
N1 0.069(4) 0.041(4) 0.050(4) -0.002(3) 0.024(3) -0.009(3)
N2 0.071(4) 0.035(4) 0.060(4) 0.004(3) 0.023(3) 0.003(3)
C1 0.057(5) 0.035(4) 0.048(4) -0.001(3) 0.011(3) -0.002(3)
C2 0.054(5) 0.042(4) 0.052(4) -0.002(3) 0.009(4) 0.009(3)
C3 0.093(7) 0.059(6) 0.053(5) -0.008(4) 0.011(5) 0.023(5)
C4 0.078(7) 0.087(7) 0.045(5) -0.016(5) 0.013(4) 0.019(5)
C5 0.085(7) 0.074(7) 0.049(5) 0.002(5) 0.017(5) -0.001(5)
C6 0.092(7) 0.060(6) 0.061(6) -0.005(4) 0.025(5) -0.023(5)
C7 0.053(5) 0.043(4) 0.060(5) -0.007(3) 0.021(4) 0.001(3)
C8 0.095(7) 0.075(7) 0.064(5) -0.005(5) 0.038(5) -0.013(5)

loop_
_atom_type_symbol
_atom_type_description
_atom_type_scat_dispersion_real
_atom_type_scat_dispersion_imag
_atom_type_scat_source
Au Au -2.0133 8.8022 'International Tables Vol C Tables 4.2.6.8 and 6.1.1.4'
I I -0.4742 1.8119 'International Tables Vol C Tables 4.2.6.8 and 6.1.1.4'
S S 0.1246 0.1234 'International Tables Vol C Tables 4.2.6.8 and 6.1.1.4'
N N 0.0061 0.0033 'International Tables Vol C Tables 4.2.6.8 and 6.1.1.4'
C C 0.0033 0.0016 'International Tables Vol C Tables 4.2.6.8 and 6.1.1.4'
H H 0.0000 0.0000 'International Tables Vol C Tables 4.2.6.8 and 6.1.1.4'

loop_
_geom_angle_atom_site_label_1
_geom_angle_atom_site_label_2
_geom_angle_atom_site_label_3
_geom_angle
_geom_angle_site_symmetry_1
_geom_angle_site_symmetry_3
I3 Au I3 180.00(4) . 3
I3 Au I4 90.632(15) . 3
I3 Au I4 89.368(15) 3 3
I3 Au I4 89.368(15) . .
I3 Au I4 90.632(15) 3 .
I4 Au I4 180.0 3 .
I1 I2 I1 180.000(6) . 3_667
C7 S1 C8 101.7(4) . .
C7 N1 C1 110.1(6) . .
C7 N2 C2 107.8(7) . .
C6 C1 N1 132.7(8) . .
C6 C1 C2 121.7(7) . .
N1 C1 C2 105.5(6) . .
C1 C2 N2 107.5(6) . .
C1 C2 C3 122.0(7) . .
N2 C2 C3 130.5(8) . .
C4 C3 C2 115.1(9) . .
C5 C4 C3 122.6(8) . .
C4 C5 C6 121.6(9) . .
C1 C6 C5 117.0(9) . .
N1 C7 N2 109.1(8) . .
N1 C7 S1 129.6(6) . .
N2 C7 S1 121.4(6) . .

loop_
_geom_bond_atom_site_label_1
_geom_bond_atom_site_label_2
_geom_bond_distance
_geom_bond_site_symmetry_2
Au I3 2.6294(7) .
Au I3 2.6294(6) 3
Au I4 2.6305(7) 3
Au I4 2.6305(7) .
I1 I2 2.8420(8) .
I2 I1 2.8420(8) 3_667
S1 C7 1.707(9) .
S1 C8 1.801(9) .
N1 C7 1.342(10) .
N1 C1 1.393(10) .
N2 C7 1.348(10) .
N2 C2 1.410(10) .
C1 C6 1.358(12) .
C1 C2 1.394(12) .
C2 C3 1.413(11) .
C3 C4 1.382(15) .
C4 C5 1.38(2) .
C5 C6 1.397(14) .
